data_7040014
loop_
_publ_author_name
'Massoud, Salah S.'
'Ledet, Catherine C.'
'Junk, Thomas'
'Bosch, Simone'
'Comba, Peter'
'Herchel, Radovan'
'Ho\<sek, Jan'
'Tr\'avn\'i\<cek, Zden\<ek'
'Fischer, Roland C.'
'Mautner, Franz A.'

_publ_section_title
;
 Dinuclear metal(ii)-acetato complexes based on bicompartmental
 4-chlorophenolate: syntheses, structures, magnetic properties, DNA
 interactions and phosphodiester hydrolysis.
;
_journal_issue 32
_journal_name_full 'Dalton transactions (Cambridge, England : 2003)'
_journal_page_first 12933
_journal_page_last 12950
_journal_paper_doi 10.1039/c6dt02596j
_journal_volume 45
_journal_year 2016
_chemical_formula_moiety 'C36 H36 Cl N6 Ni2 O5, Cl O4, C3 H6 O'
_chemical_formula_sum 'C39 H42 Cl2 N6 Ni2 O10'
_chemical_formula_weight 943.09
_chemical_name_common '[Ni2(L-Cl-O-bdpa)(mu-acetato)2]ClO4.CH3COCH3'
_chemical_name_systematic
; 
 ? 
;
_space_group_IT_number 14
_symmetry_cell_setting monoclinic
_symmetry_space_group_name_Hall '-P 2ybc'
_symmetry_space_group_name_H-M 'P 1 21/c 1'
_atom_sites_solution_hydrogens geom
_atom_sites_solution_primary direct
_atom_sites_solution_secondary difmap
_audit_creation_method SHELXL
_audit_update_record
;
2015-12-31 deposited with the CCDC.
2016-07-21 downloaded from the CCDC.
;
_cell_angle_alpha 90.00
_cell_angle_beta 91.8950(10)
_cell_angle_gamma 90.00
_cell_formula_units_Z 4
_cell_length_a 10.1039(2)
_cell_length_b 14.0417(2)
_cell_length_c 28.0477(5)
_cell_measurement_reflns_used 9919
_cell_measurement_temperature 100(2)
_cell_measurement_theta_max 29.85
_cell_measurement_theta_min 2.48
_cell_volume 3977.12(12)
_computing_cell_refinement 'Bruker SAINT'
_computing_data_collection 'Bruker APEX2'
_computing_data_reduction 'Bruker SAINT'
_computing_structure_refinement 'SHELXL-97 (Sheldrick, 2008)'
_computing_structure_solution 'SHELXS-97 (Sheldrick, 2008)'
_diffrn_ambient_temperature 100(2)
_diffrn_measured_fraction_theta_full 1.000
_diffrn_measured_fraction_theta_max 0.997
_diffrn_measurement_device_type 'Bruker APEX-II CCD'
_diffrn_measurement_method '\f and \w-scans'
_diffrn_radiation_monochromator graphite
_diffrn_radiation_source 'fine-focus sealed tube'
_diffrn_radiation_type MoK\a
_diffrn_radiation_wavelength 0.71073
_diffrn_reflns_av_R_equivalents 0.0506
_diffrn_reflns_av_sigmaI/netI 0.0389
_diffrn_reflns_limit_h_max 14
_diffrn_reflns_limit_h_min -13
_diffrn_reflns_limit_k_max 18
_diffrn_reflns_limit_k_min -19
_diffrn_reflns_limit_l_max 39
_diffrn_reflns_limit_l_min -39
_diffrn_reflns_number 76473
_diffrn_reflns_theta_full 28.00
_diffrn_reflns_theta_max 30.04
_diffrn_reflns_theta_min 1.45
_exptl_absorpt_coefficient_mu 1.148
_exptl_absorpt_correction_T_max 0.8114
_exptl_absorpt_correction_T_min 0.7032
_exptl_absorpt_correction_type multi-scan
_exptl_absorpt_process_details SADABS
_exptl_crystal_colour blue
_exptl_crystal_density_diffrn 1.575
_exptl_crystal_density_method 'not measured'
_exptl_crystal_description prism
_exptl_crystal_F_000 1952
_exptl_crystal_size_max 0.33
_exptl_crystal_size_mid 0.26
_exptl_crystal_size_min 0.19
_refine_diff_density_max 0.628
_refine_diff_density_min -0.644
_refine_diff_density_rms 0.179
_refine_ls_extinction_method none
_refine_ls_goodness_of_fit_ref 1.123
_refine_ls_matrix_type full
_refine_ls_number_parameters 536
_refine_ls_number_reflns 11605
_refine_ls_number_restraints 0
_refine_ls_restrained_S_all 1.123
_refine_ls_R_factor_all 0.0476
_refine_ls_R_factor_gt 0.0318
_refine_ls_shift/su_max 0.002
_refine_ls_shift/su_mean 0.000
_refine_ls_structure_factor_coef Fsqd
_refine_ls_weighting_details 'calc w=1/[\s^2^(Fo^2^)+(0.0526P)^2^+0.6038P] where P=(Fo^2^+2Fc^2^)/3'
_refine_ls_weighting_scheme calc
_refine_ls_wR_factor_gt 0.0831
_refine_ls_wR_factor_ref 0.0995
_reflns_number_gt 9342
_reflns_number_total 11605
_reflns_threshold_expression >2sigma(I)
_cod_data_source_file c6dt02596j2.cif
_cod_data_source_block R2678
_cod_depositor_comments
;
The following automatic conversions were performed:

'_symmetry_cell_setting' value 'Monoclinic' changed to 'monoclinic'
according to
/usr/data/users/saulius/crontab/automatic-downloads/rss-feeds/RSC/lib/dictionaries/cif_core.dic
dictionary named 'cif_core.dic' version 2.4.2 from 2011-04-26.

Automatic conversion script
Id: cif_fix_values 4268 2015-11-12 08:31:59Z antanas 

 Adding full bibliography for 7040013--7040018.cif.
;
_cod_original_sg_symbol_H-M 'P 21/c'
_cod_database_code 7040014

loop_
_symmetry_equiv_pos_as_xyz
'x, y, z'
'-x, y+1/2, -z+1/2'
'-x, -y, -z'
'x, -y-1/2, z-1/2'

loop_
_atom_site_label
_atom_site_type_symbol
_atom_site_fract_x
_atom_site_fract_y
_atom_site_fract_z
_atom_site_U_iso_or_equiv
_atom_site_adp_type
_atom_site_occupancy
_atom_site_symmetry_multiplicity
_atom_site_calc_flag
_atom_site_refinement_flags
Ni1 Ni 0.24780(2) 0.605400(15) 0.114838(7) 0.00873(6) Uani 1 1 d .
Ni2 Ni 0.55897(2) 0.690234(15) 0.093240(8) 0.00897(6) Uani 1 1 d .
Cl1 Cl 0.46527(5) 0.81869(3) 0.335022(16) 0.01812(10) Uani 1 1 d .
Cl2 Cl 0.87437(4) 0.10380(3) 0.145047(15) 0.01406(9) Uani 1 1 d .
O3 O 0.54401(11) 0.55862(9) 0.06472(4) 0.0120(2) Uani 1 1 d .
O4 O 0.23926(12) 0.66799(9) 0.05014(4) 0.0135(3) Uani 1 1 d .
O2 O 0.35834(11) 0.49256(9) 0.09276(4) 0.0127(2) Uani 1 1 d .
O1 O 0.41295(11) 0.67233(9) 0.13989(4) 0.0106(2) Uani 1 1 d .
O5 O 0.42719(11) 0.75378(9) 0.04635(4) 0.0124(2) Uani 1 1 d .
O6 O 0.80633(15) 0.03017(10) 0.17048(5) 0.0252(3) Uani 1 1 d .
O7 O 0.78509(15) 0.18096(10) 0.13496(6) 0.0289(4) Uani 1 1 d .
O9 O 0.92243(15) 0.06618(11) 0.10111(5) 0.0285(3) Uani 1 1 d .
O8 O 0.98439(15) 0.13760(12) 0.17440(6) 0.0315(4) Uani 1 1 d .
N6 N 0.68964(13) 0.64008(11) 0.14835(5) 0.0117(3) Uani 1 1 d .
N2 N 0.08465(13) 0.51598(10) 0.10178(5) 0.0111(3) Uani 1 1 d .
N5 N 0.70274(14) 0.73671(11) 0.04697(5) 0.0129(3) Uani 1 1 d .
N1 N 0.22147(13) 0.54539(10) 0.18362(5) 0.0091(3) Uani 1 1 d .
N4 N 0.61201(14) 0.82261(10) 0.12527(5) 0.0121(3) Uani 1 1 d .
C19 C 0.13009(17) 0.80641(13) 0.12838(7) 0.0159(4) Uani 1 1 d .
H19 H 0.1498 0.8175 0.0960 0.019 Uiso 1 1 calc R
C14 C 0.11519(16) 0.59911(12) 0.20707(6) 0.0118(3) Uani 1 1 d .
H14A H 0.1297 0.5960 0.2421 0.014 Uiso 1 1 calc R
H14B H 0.0285 0.5693 0.1990 0.014 Uiso 1 1 calc R
C3 C 0.40447(16) 0.68219(12) 0.26932(6) 0.0118(3) Uani 1 1 d .
H3 H 0.3847 0.6424 0.2956 0.014 Uiso 1 1 calc R
C6 C 0.46387(16) 0.80061(12) 0.19265(6) 0.0110(3) Uani 1 1 d .
C1 C 0.42269(16) 0.70585(12) 0.18391(6) 0.0105(3) Uani 1 1 d .
C13 C -0.00409(16) 0.51915(13) 0.06511(6) 0.0139(3) Uani 1 1 d .
H13 H 0.0026 0.5687 0.0423 0.017 Uiso 1 1 calc R
C10 C -0.02273(17) 0.37668(13) 0.13063(6) 0.0135(3) Uani 1 1 d .
H10 H -0.0275 0.3279 0.1540 0.016 Uiso 1 1 calc R
C8 C 0.17950(16) 0.44618(12) 0.17387(6) 0.0112(3) Uani 1 1 d .
H8A H 0.1431 0.4178 0.2030 0.013 Uiso 1 1 calc R
H8B H 0.2567 0.4077 0.1647 0.013 Uiso 1 1 calc R
C16 C 0.07832(17) 0.77541(13) 0.22203(7) 0.0153(4) Uani 1 1 d .
H16 H 0.0627 0.7632 0.2547 0.018 Uiso 1 1 calc R
C4 C 0.44633(17) 0.77495(13) 0.27697(6) 0.0134(3) Uani 1 1 d .
C11 C -0.11403(17) 0.38031(13) 0.09253(7) 0.0155(4) Uani 1 1 d .
H11 H -0.1818 0.3336 0.0893 0.019 Uiso 1 1 calc R
C9 C 0.07519(16) 0.44540(12) 0.13394(6) 0.0108(3) Uani 1 1 d .
C7 C 0.34625(16) 0.54737(12) 0.21307(6) 0.0107(3) Uani 1 1 d .
H7A H 0.4161 0.5127 0.1962 0.013 Uiso 1 1 calc R
H7B H 0.3323 0.5143 0.2437 0.013 Uiso 1 1 calc R
C18 C 0.09324(18) 0.88272(13) 0.15613(7) 0.0186(4) Uani 1 1 d .
H18 H 0.0857 0.9448 0.1428 0.022 Uiso 1 1 calc R
C5 C 0.47492(17) 0.83418(13) 0.23902(6) 0.0132(3) Uani 1 1 d .
H5 H 0.5022 0.8980 0.2449 0.016 Uiso 1 1 calc R
C15 C 0.11264(16) 0.70178(13) 0.19142(6) 0.0125(3) Uani 1 1 d .
C12 C -0.10524(17) 0.45275(13) 0.05930(7) 0.0160(4) Uani 1 1 d .
H12 H -0.1670 0.4569 0.0331 0.019 Uiso 1 1 calc R
C17 C 0.06761(18) 0.86694(14) 0.20369(7) 0.0189(4) Uani 1 1 d .
H17 H 0.0429 0.9183 0.2236 0.023 Uiso 1 1 calc R
C2 C 0.39149(15) 0.64757(12) 0.22293(6) 0.0103(3) Uani 1 1 d .
C29 C 0.77141(17) 0.68908(14) 0.22548(7) 0.0153(4) Uani 1 1 d .
H29 H 0.7966 0.7392 0.2466 0.018 Uiso 1 1 calc R
C28 C 0.72894(16) 0.70899(13) 0.17887(6) 0.0122(3) Uani 1 1 d .
C27 C 0.72880(17) 0.80789(13) 0.15817(7) 0.0144(4) Uani 1 1 d .
H27A H 0.7270 0.8552 0.1843 0.017 Uiso 1 1 calc R
H27B H 0.8110 0.8179 0.1406 0.017 Uiso 1 1 calc R
C26 C 0.76366(17) 0.68606(14) 0.01380(7) 0.0162(4) Uani 1 1 d .
H26 H 0.7468 0.6196 0.0116 0.019 Uiso 1 1 calc R
C24 C 0.87787(18) 0.82311(15) -0.01372(8) 0.0230(4) Uani 1 1 d .
H24 H 0.9378 0.8525 -0.0346 0.028 Uiso 1 1 calc R
C30 C 0.77661(17) 0.59510(14) 0.24076(7) 0.0171(4) Uani 1 1 d .
H30 H 0.8054 0.5798 0.2724 0.020 Uiso 1 1 calc R
C20 C 0.49816(17) 0.86268(12) 0.15102(6) 0.0122(3) Uani 1 1 d .
H20A H 0.4203 0.8679 0.1288 0.015 Uiso 1 1 calc R
H20B H 0.5208 0.9274 0.1626 0.015 Uiso 1 1 calc R
C21 C 0.64614(17) 0.88502(13) 0.08508(6) 0.0142(4) Uani 1 1 d .
H21A H 0.6970 0.9407 0.0973 0.017 Uiso 1 1 calc R
H21B H 0.5640 0.9086 0.0689 0.017 Uiso 1 1 calc R
C31 C 0.73884(17) 0.52387(14) 0.20877(7) 0.0157(4) Uani 1 1 d .
H31 H 0.7429 0.4588 0.2180 0.019 Uiso 1 1 calc R
C32 C 0.69521(16) 0.54911(13) 0.16326(6) 0.0134(3) Uani 1 1 d .
H32 H 0.6681 0.5002 0.1417 0.016 Uiso 1 1 calc R
C22 C 0.72739(17) 0.83085(13) 0.05007(7) 0.0145(4) Uani 1 1 d .
C25 C 0.85061(19) 0.72686(15) -0.01759(7) 0.0224(4) Uani 1 1 d .
H25 H 0.8907 0.6893 -0.0413 0.027 Uiso 1 1 calc R
C23 C 0.81664(18) 0.87617(14) 0.02095(7) 0.0191(4) Uani 1 1 d .
H23 H 0.8353 0.9421 0.0247 0.023 Uiso 1 1 calc R
C33 C 0.46639(16) 0.48967(12) 0.07173(6) 0.0107(3) Uani 1 1 d .
C36 C 0.24688(18) 0.79608(14) -0.00488(7) 0.0179(4) Uani 1 1 d .
H36A H 0.2493 0.8627 0.0055 0.027 Uiso 1 1 calc R
H36B H 0.1547 0.7764 -0.0108 0.027 Uiso 1 1 calc R
H36C H 0.2957 0.7893 -0.0343 0.027 Uiso 1 1 calc R
C35 C 0.31008(16) 0.73385(12) 0.03374(6) 0.0110(3) Uani 1 1 d .
C34 C 0.50968(18) 0.39436(12) 0.05245(6) 0.0136(3) Uani 1 1 d .
H34A H 0.4494 0.3445 0.0630 0.020 Uiso 1 1 calc R
H34B H 0.5999 0.3803 0.0643 0.020 Uiso 1 1 calc R
H34C H 0.5078 0.3965 0.0175 0.020 Uiso 1 1 calc R
N3 N 0.13906(13) 0.71699(11) 0.14553(5) 0.0117(3) Uani 1 1 d .
C37 C 0.6492(2) 0.57165(16) 0.41509(8) 0.0247(4) Uani 1 1 d .
C38 C 0.7056(2) 0.6310(2) 0.37608(9) 0.0411(6) Uani 1 1 d .
H38A H 0.7964 0.6103 0.3704 0.062 Uiso 1 1 calc R
H38B H 0.7062 0.6982 0.3856 0.062 Uiso 1 1 calc R
H38C H 0.6512 0.6233 0.3468 0.062 Uiso 1 1 calc R
O10 O 0.69605(16) 0.49512(11) 0.42616(7) 0.0375(4) Uani 1 1 d .
C39 C 0.5323(2) 0.61229(15) 0.43901(8) 0.0270(5) Uani 1 1 d .
H39A H 0.4977 0.5653 0.4612 0.040 Uiso 1 1 calc R
H39B H 0.4634 0.6284 0.4149 0.040 Uiso 1 1 calc R
H39C H 0.5590 0.6699 0.4566 0.040 Uiso 1 1 calc R

loop_
_atom_site_aniso_label
_atom_site_aniso_U_11
_atom_site_aniso_U_22
_atom_site_aniso_U_33
_atom_site_aniso_U_23
_atom_site_aniso_U_13
_atom_site_aniso_U_12
Ni1 0.00844(10) 0.00884(12) 0.00892(11) 0.00038(8) 0.00041(8) -0.00120(7)
Ni2 0.00836(10) 0.00940(12) 0.00913(11) 0.00059(8) 0.00014(8) -0.00117(8)
Cl1 0.0259(2) 0.0175(2) 0.0109(2) -0.00477(16) -0.00072(16) -0.00348(17)
Cl2 0.0165(2) 0.0128(2) 0.0130(2) 0.00109(15) 0.00155(15) 0.00106(15)
O3 0.0115(6) 0.0123(6) 0.0123(6) -0.0011(5) 0.0015(4) -0.0016(5)
O4 0.0141(6) 0.0147(6) 0.0116(6) 0.0017(5) 0.0000(5) -0.0036(5)
O2 0.0127(6) 0.0113(6) 0.0143(6) -0.0009(5) 0.0021(5) -0.0003(5)
O1 0.0106(5) 0.0129(6) 0.0084(6) -0.0014(5) 0.0008(4) -0.0035(4)
O5 0.0116(6) 0.0133(6) 0.0124(6) 0.0025(5) -0.0005(5) -0.0008(5)
O6 0.0384(8) 0.0135(7) 0.0241(8) 0.0033(6) 0.0086(6) -0.0056(6)
O7 0.0268(8) 0.0230(8) 0.0376(9) 0.0119(7) 0.0082(7) 0.0116(6)
O9 0.0388(9) 0.0306(9) 0.0166(7) -0.0021(6) 0.0091(6) 0.0051(7)
O8 0.0237(8) 0.0462(10) 0.0243(8) -0.0027(7) -0.0048(6) -0.0086(7)
N6 0.0095(6) 0.0146(8) 0.0112(7) 0.0011(6) 0.0003(5) -0.0009(5)
N2 0.0106(6) 0.0115(7) 0.0112(7) -0.0007(6) 0.0006(5) 0.0001(5)
N5 0.0100(6) 0.0154(8) 0.0131(7) 0.0025(6) -0.0004(5) 0.0000(5)
N1 0.0090(6) 0.0076(7) 0.0108(7) -0.0008(5) 0.0003(5) -0.0008(5)
N4 0.0108(7) 0.0125(8) 0.0131(7) 0.0021(6) 0.0004(5) -0.0025(5)
C19 0.0137(8) 0.0142(9) 0.0198(9) 0.0043(7) 0.0025(7) 0.0013(7)
C14 0.0108(8) 0.0131(9) 0.0118(8) 0.0005(6) 0.0028(6) 0.0000(6)
C3 0.0111(7) 0.0138(9) 0.0106(8) 0.0015(6) 0.0000(6) -0.0001(6)
C6 0.0104(7) 0.0104(8) 0.0122(8) -0.0005(6) 0.0004(6) 0.0002(6)
C1 0.0079(7) 0.0123(9) 0.0113(8) -0.0008(6) -0.0002(6) 0.0005(6)
C13 0.0138(8) 0.0145(9) 0.0133(8) 0.0010(7) -0.0008(6) 0.0000(7)
C10 0.0143(8) 0.0114(9) 0.0150(8) -0.0010(7) 0.0020(6) -0.0021(6)
C8 0.0124(8) 0.0092(8) 0.0120(8) 0.0000(6) -0.0003(6) -0.0031(6)
C16 0.0126(8) 0.0157(9) 0.0179(9) -0.0040(7) 0.0015(7) -0.0004(7)
C4 0.0138(8) 0.0180(9) 0.0082(8) -0.0047(7) -0.0011(6) -0.0004(7)
C11 0.0122(8) 0.0145(9) 0.0198(9) -0.0029(7) 0.0002(7) -0.0038(7)
C9 0.0113(7) 0.0104(8) 0.0109(8) -0.0018(6) 0.0011(6) 0.0004(6)
C7 0.0102(7) 0.0110(8) 0.0110(8) 0.0017(6) -0.0007(6) -0.0003(6)
C18 0.0159(9) 0.0117(9) 0.0286(11) 0.0029(8) 0.0038(7) 0.0028(7)
C5 0.0135(8) 0.0107(9) 0.0154(9) -0.0028(7) 0.0002(6) -0.0013(6)
C15 0.0076(7) 0.0137(9) 0.0163(9) -0.0014(7) 0.0008(6) -0.0006(6)
C12 0.0136(8) 0.0161(9) 0.0181(9) -0.0009(7) -0.0031(7) -0.0008(7)
C17 0.0145(8) 0.0142(9) 0.0283(11) -0.0056(8) 0.0029(7) -0.0007(7)
C2 0.0080(7) 0.0105(8) 0.0123(8) -0.0012(6) -0.0013(6) 0.0006(6)
C29 0.0117(8) 0.0196(10) 0.0146(9) -0.0028(7) -0.0008(6) -0.0015(7)
C28 0.0073(7) 0.0147(9) 0.0145(8) 0.0005(7) 0.0006(6) -0.0011(6)
C27 0.0131(8) 0.0145(9) 0.0157(9) -0.0003(7) -0.0020(6) -0.0045(7)
C26 0.0133(8) 0.0184(10) 0.0171(9) 0.0036(7) 0.0011(7) 0.0039(7)
C24 0.0138(9) 0.0313(12) 0.0244(10) 0.0129(9) 0.0062(7) 0.0006(8)
C30 0.0134(8) 0.0234(10) 0.0143(9) 0.0035(7) -0.0011(7) 0.0014(7)
C20 0.0149(8) 0.0086(8) 0.0133(8) -0.0008(6) 0.0021(6) -0.0011(6)
C21 0.0163(8) 0.0123(9) 0.0139(8) 0.0041(7) 0.0006(7) -0.0043(7)
C31 0.0127(8) 0.0158(9) 0.0187(9) 0.0039(7) -0.0002(7) 0.0011(7)
C32 0.0103(7) 0.0145(9) 0.0154(9) 0.0004(7) -0.0004(6) 0.0012(6)
C22 0.0110(8) 0.0175(9) 0.0147(9) 0.0039(7) -0.0026(6) -0.0014(7)
C25 0.0174(9) 0.0290(12) 0.0212(10) 0.0065(8) 0.0074(7) 0.0089(8)
C23 0.0150(8) 0.0208(10) 0.0214(10) 0.0077(8) 0.0013(7) -0.0038(7)
C33 0.0142(8) 0.0122(9) 0.0054(7) 0.0007(6) -0.0032(6) 0.0009(6)
C36 0.0161(8) 0.0197(10) 0.0175(9) 0.0059(7) -0.0037(7) -0.0010(7)
C35 0.0129(8) 0.0122(9) 0.0080(8) -0.0008(6) 0.0019(6) 0.0017(6)
C34 0.0162(8) 0.0123(9) 0.0124(8) -0.0022(7) 0.0010(6) 0.0015(6)
N3 0.0089(6) 0.0114(7) 0.0149(7) 0.0006(6) 0.0006(5) 0.0004(5)
C37 0.0248(10) 0.0240(11) 0.0249(11) -0.0099(9) -0.0058(8) 0.0009(8)
C38 0.0314(12) 0.0594(18) 0.0327(13) 0.0053(12) 0.0063(10) 0.0150(12)
O10 0.0404(9) 0.0220(9) 0.0493(11) -0.0117(7) -0.0114(8) 0.0071(7)
C39 0.0280(11) 0.0224(11) 0.0307(12) -0.0055(9) 0.0035(9) -0.0001(8)

loop_
_atom_type_symbol
_atom_type_description
_atom_type_scat_dispersion_real
_atom_type_scat_dispersion_imag
_atom_type_scat_source
C C 0.0033 0.0016 'International Tables Vol C Tables 4.2.6.8 and 6.1.1.4'
H H 0.0000 0.0000 'International Tables Vol C Tables 4.2.6.8 and 6.1.1.4'
N N 0.0061 0.0033 'International Tables Vol C Tables 4.2.6.8 and 6.1.1.4'
O O 0.0106 0.0060 'International Tables Vol C Tables 4.2.6.8 and 6.1.1.4'
Cl Cl 0.1484 0.1585 'International Tables Vol C Tables 4.2.6.8 and 6.1.1.4'
Ni Ni 0.3393 1.1124 'International Tables Vol C Tables 4.2.6.8 and 6.1.1.4'

loop_
_geom_angle_atom_site_label_1
_geom_angle_atom_site_label_2
_geom_angle_atom_site_label_3
_geom_angle
O4 Ni1 O1 96.92(5)
O4 Ni1 O2 94.17(5)
O1 Ni1 O2 90.72(5)
O4 Ni1 N2 95.39(5)
O1 Ni1 N2 167.29(5)
O2 Ni1 N2 85.25(5)
O4 Ni1 N3 92.07(5)
O1 Ni1 N3 87.02(5)
O2 Ni1 N3 173.58(5)
N2 Ni1 N3 95.68(5)
O4 Ni1 N1 170.09(5)
O1 Ni1 N1 89.74(5)
O2 Ni1 N1 93.07(5)
N2 Ni1 N1 78.47(5)
N3 Ni1 N1 80.92(6)
O3 Ni2 O1 95.51(5)
O3 Ni2 O5 96.09(5)
O1 Ni2 O5 89.82(5)
O3 Ni2 N5 94.85(5)
O1 Ni2 N5 168.90(5)
O5 Ni2 N5 85.14(5)
O3 Ni2 N6 91.23(5)
O1 Ni2 N6 86.38(5)
O5 Ni2 N6 172.06(5)
N5 Ni2 N6 97.36(5)
O3 Ni2 N4 169.50(5)
O1 Ni2 N4 90.83(5)
O5 Ni2 N4 92.29(5)
N5 Ni2 N4 79.53(6)
N6 Ni2 N4 80.80(6)
O7 Cl2 O9 109.67(10)
O7 Cl2 O8 109.42(10)
O9 Cl2 O8 109.51(9)
O7 Cl2 O6 109.42(9)
O9 Cl2 O6 109.87(9)
O8 Cl2 O6 108.94(9)
C33 O3 Ni2 132.69(11)
C35 O4 Ni1 129.65(11)
C33 O2 Ni1 131.10(11)
C1 O1 Ni2 121.82(10)
C1 O1 Ni1 121.70(10)
Ni2 O1 Ni1 116.43(6)
C35 O5 Ni2 132.18(11)
C28 N6 C32 118.54(15)
C28 N6 Ni2 112.90(12)
C32 N6 Ni2 124.13(11)
C13 N2 C9 118.52(15)
C13 N2 Ni1 128.00(12)
C9 N2 Ni1 113.41(11)
C26 N5 C22 118.57(16)
C26 N5 Ni2 127.80(13)
C22 N5 Ni2 113.46(12)
C8 N1 C14 110.70(13)
C8 N1 C7 110.70(13)
C14 N1 C7 110.96(13)
C8 N1 Ni1 104.41(10)
C14 N1 Ni1 108.32(10)
C7 N1 Ni1 111.56(10)
C21 N4 C27 110.80(13)
C21 N4 C20 110.46(13)
C27 N4 C20 111.17(14)
C21 N4 Ni2 104.96(11)
C27 N4 Ni2 108.93(11)
C20 N4 Ni2 110.34(10)
N3 C19 C18 122.54(17)
N3 C19 H19 118.7
C18 C19 H19 118.7
N1 C14 C15 111.28(14)
N1 C14 H14A 109.4
C15 C14 H14A 109.4
N1 C14 H14B 109.4
C15 C14 H14B 109.4
H14A C14 H14B 108.0
C4 C3 C2 119.53(16)
C4 C3 H3 120.2
C2 C3 H3 120.2
C5 C6 C1 119.84(16)
C5 C6 C20 121.17(16)
C1 C6 C20 118.97(15)
O1 C1 C2 120.43(15)
O1 C1 C6 120.63(16)
C2 C1 C6 118.94(16)
N2 C13 C12 122.52(17)
N2 C13 H13 118.7
C12 C13 H13 118.7
C9 C10 C11 118.78(17)
C9 C10 H10 120.6
C11 C10 H10 120.6
N1 C8 C9 109.40(14)
N1 C8 H8A 109.8
C9 C8 H8A 109.8
N1 C8 H8B 109.8
C9 C8 H8B 109.8
H8A C8 H8B 108.2
C17 C16 C15 118.45(18)
C17 C16 H16 120.8
C15 C16 H16 120.8
C3 C4 C5 120.99(16)
C3 C4 Cl1 119.98(14)
C5 C4 Cl1 119.03(14)
C12 C11 C10 119.28(16)
C12 C11 H11 120.4
C10 C11 H11 120.4
N2 C9 C10 122.37(16)
N2 C9 C8 115.33(14)
C10 C9 C8 122.30(16)
N1 C7 C2 111.57(13)
N1 C7 H7A 109.3
C2 C7 H7A 109.3
N1 C7 H7B 109.3
C2 C7 H7B 109.3
H7A C7 H7B 108.0
C19 C18 C17 118.71(18)
C19 C18 H18 120.6
C17 C18 H18 120.6
C6 C5 C4 120.25(16)
C6 C5 H5 119.9
C4 C5 H5 119.9
N3 C15 C16 122.30(17)
N3 C15 C14 115.47(15)
C16 C15 C14 122.14(16)
C11 C12 C13 118.53(16)
C11 C12 H12 120.7
C13 C12 H12 120.7
C18 C17 C16 119.38(18)
C18 C17 H17 120.3
C16 C17 H17 120.3
C3 C2 C1 120.42(16)
C3 C2 C7 121.21(15)
C1 C2 C7 118.36(15)
C30 C29 C28 119.26(17)
C30 C29 H29 120.4
C28 C29 H29 120.4
N6 C28 C29 121.99(17)
N6 C28 C27 114.99(15)
C29 C28 C27 122.98(16)
N4 C27 C28 110.97(14)
N4 C27 H27A 109.4
C28 C27 H27A 109.4
N4 C27 H27B 109.4
C28 C27 H27B 109.4
H27A C27 H27B 108.0
N5 C26 C25 122.50(19)
N5 C26 H26 118.7
C25 C26 H26 118.7
C25 C24 C23 119.20(18)
C25 C24 H24 120.4
C23 C24 H24 120.4
C29 C30 C31 118.59(17)
C29 C30 H30 120.7
C31 C30 H30 120.7
N4 C20 C6 111.01(14)
N4 C20 H20A 109.4
C6 C20 H20A 109.4
N4 C20 H20B 109.4
C6 C20 H20B 109.4
H20A C20 H20B 108.0
N4 C21 C22 110.10(14)
N4 C21 H21A 109.6
C22 C21 H21A 109.6
N4 C21 H21B 109.6
C22 C21 H21B 109.6
H21A C21 H21B 108.2
C32 C31 C30 118.95(17)
C32 C31 H31 120.5
C30 C31 H31 120.5
N6 C32 C31 122.64(17)
N6 C32 H32 118.7
C31 C32 H32 118.7
N5 C22 C23 122.22(18)
N5 C22 C21 115.71(15)
C23 C22 C21 121.98(17)
C24 C25 C26 118.83(19)
C24 C25 H25 120.6
C26 C25 H25 120.6
C24 C23 C22 118.61(19)
C24 C23 H23 120.7
C22 C23 H23 120.7
O2 C33 O3 126.86(16)
O2 C33 C34 117.48(15)
O3 C33 C34 115.66(15)
C35 C36 H36A 109.5
C35 C36 H36B 109.5
H36A C36 H36B 109.5
C35 C36 H36C 109.5
H36A C36 H36C 109.5
H36B C36 H36C 109.5
O5 C35 O4 126.85(16)
O5 C35 C36 116.33(15)
O4 C35 C36 116.81(15)
C33 C34 H34A 109.5
C33 C34 H34B 109.5
H34A C34 H34B 109.5
C33 C34 H34C 109.5
H34A C34 H34C 109.5
H34B C34 H34C 109.5
C15 N3 C19 118.58(16)
C15 N3 Ni1 113.31(12)
C19 N3 Ni1 125.15(12)
O10 C37 C39 122.2(2)
O10 C37 C38 121.6(2)
C39 C37 C38 116.1(2)
C37 C38 H38A 109.5
C37 C38 H38B 109.5
H38A C38 H38B 109.5
C37 C38 H38C 109.5
H38A C38 H38C 109.5
H38B C38 H38C 109.5
C37 C39 H39A 109.5
C37 C39 H39B 109.5
H39A C39 H39B 109.5
C37 C39 H39C 109.5
H39A C39 H39C 109.5
H39B C39 H39C 109.5

loop_
_geom_bond_atom_site_label_1
_geom_bond_atom_site_label_2
_geom_bond_distance
Ni1 O4 2.0157(12)
Ni1 O1 2.0209(12)
Ni1 O2 2.0463(12)
Ni1 N2 2.0948(14)
Ni1 N3 2.1133(15)
Ni1 N1 2.1297(14)
Ni2 O3 2.0174(12)
Ni2 O1 2.0198(12)
Ni2 O5 2.0453(12)
Ni2 N5 2.0845(15)
Ni2 N6 2.1198(14)
Ni2 N4 2.1254(15)
Cl1 C4 1.7447(17)
Cl2 O7 1.4321(14)
Cl2 O9 1.4397(14)
Cl2 O8 1.4417(15)
Cl2 O6 1.4432(14)
O3 C33 1.265(2)
O4 C35 1.265(2)
O2 C33 1.258(2)
O1 C1 1.322(2)
O5 C35 1.255(2)
N6 C28 1.343(2)
N6 C32 1.345(2)
N2 C13 1.343(2)
N2 C9 1.346(2)
N5 C26 1.337(2)
N5 C22 1.347(2)
N1 C8 1.479(2)
N1 C14 1.484(2)
N1 C7 1.485(2)
N4 C21 1.478(2)
N4 C27 1.488(2)
N4 C20 1.489(2)
C19 N3 1.346(2)
C19 C18 1.383(3)
C19 H19 0.9500
C14 C15 1.507(2)
C14 H14A 0.9900
C14 H14B 0.9900
C3 C4 1.384(3)
C3 C2 1.391(2)
C3 H3 0.9500
C6 C5 1.385(2)
C6 C1 1.413(2)
C6 C20 1.506(2)
C1 C2 1.410(2)
C13 C12 1.389(2)
C13 H13 0.9500
C10 C9 1.383(2)
C10 C11 1.389(3)
C10 H10 0.9500
C8 C9 1.512(2)
C8 H8A 0.9900
C8 H8B 0.9900
C16 C17 1.387(3)
C16 C15 1.395(2)
C16 H16 0.9500
C4 C5 1.389(3)
C11 C12 1.384(3)
C11 H11 0.9500
C7 C2 1.502(2)
C7 H7A 0.9900
C7 H7B 0.9900
C18 C17 1.385(3)
C18 H18 0.9500
C5 H5 0.9500
C15 N3 1.340(2)
C12 H12 0.9500
C17 H17 0.9500
C29 C30 1.388(3)
C29 C28 1.391(2)
C29 H29 0.9500
C28 C27 1.505(2)
C27 H27A 0.9900
C27 H27B 0.9900
C26 C25 1.388(3)
C26 H26 0.9500
C24 C25 1.383(3)
C24 C23 1.387(3)
C24 H24 0.9500
C30 C31 1.389(3)
C30 H30 0.9500
C20 H20A 0.9900
C20 H20B 0.9900
C21 C22 1.507(3)
C21 H21A 0.9900
C21 H21B 0.9900
C31 C32 1.383(2)
C31 H31 0.9500
C32 H32 0.9500
C22 C23 1.391(3)
C25 H25 0.9500
C23 H23 0.9500
C33 C34 1.514(2)
C36 C35 1.516(2)
C36 H36A 0.9800
C36 H36B 0.9800
C36 H36C 0.9800
C34 H34A 0.9800
C34 H34B 0.9800
C34 H34C 0.9800
C37 O10 1.210(3)
C37 C39 1.491(3)
C37 C38 1.503(3)
C38 H38A 0.9800
C38 H38B 0.9800
C38 H38C 0.9800
C39 H39A 0.9800
C39 H39B 0.9800
C39 H39C 0.9800

loop_
_geom_torsion_atom_site_label_1
_geom_torsion_atom_site_label_2
_geom_torsion_atom_site_label_3
_geom_torsion_atom_site_label_4
_geom_torsion
O1 Ni2 O3 C33 2.91(15)
O5 Ni2 O3 C33 -87.50(15)
N5 Ni2 O3 C33 -173.11(15)
N6 Ni2 O3 C33 89.40(15)
N4 Ni2 O3 C33 129.8(3)
O1 Ni1 O4 C35 -5.39(15)
O2 Ni1 O4 C35 -96.63(15)
N2 Ni1 O4 C35 177.76(15)
N3 Ni1 O4 C35 81.85(15)
O4 Ni1 O2 C33 53.81(14)
O1 Ni1 O2 C33 -43.18(14)
N2 Ni1 O2 C33 148.89(15)
N1 Ni1 O2 C33 -132.96(14)
O3 Ni2 O1 C1 140.01(12)
O5 Ni2 O1 C1 -123.89(13)
N5 Ni2 O1 C1 -61.0(3)
N6 Ni2 O1 C1 49.13(13)
N4 Ni2 O1 C1 -31.60(13)
O3 Ni2 O1 Ni1 -42.53(7)
O5 Ni2 O1 Ni1 53.56(7)
N5 Ni2 O1 Ni1 116.4(3)
N6 Ni2 O1 Ni1 -133.42(7)
N4 Ni2 O1 Ni1 145.85(7)
O4 Ni1 O1 C1 137.43(12)
O2 Ni1 O1 C1 -128.28(13)
N2 Ni1 O1 C1 -57.0(3)
N3 Ni1 O1 C1 45.70(13)
N1 Ni1 O1 C1 -35.22(13)
O4 Ni1 O1 Ni2 -40.03(7)
O2 Ni1 O1 Ni2 54.26(7)
N2 Ni1 O1 Ni2 125.6(2)
N3 Ni1 O1 Ni2 -131.75(7)
N1 Ni1 O1 Ni2 147.33(7)
O3 Ni2 O5 C35 52.88(15)
O1 Ni2 O5 C35 -42.64(15)
N5 Ni2 O5 C35 147.26(16)
N4 Ni2 O5 C35 -133.46(15)
O3 Ni2 N6 C28 -179.72(11)
O1 Ni2 N6 C28 -84.28(12)
N5 Ni2 N6 C28 85.22(12)
N4 Ni2 N6 C28 7.15(11)
O3 Ni2 N6 C32 -23.81(14)
O1 Ni2 N6 C32 71.63(14)
N5 Ni2 N6 C32 -118.87(14)
N4 Ni2 N6 C32 163.06(14)
O4 Ni1 N2 C13 -11.17(15)
O1 Ni1 N2 C13 -176.82(19)
O2 Ni1 N2 C13 -104.92(15)
N3 Ni1 N2 C13 81.46(15)
N1 Ni1 N2 C13 160.97(15)
O4 Ni1 N2 C9 165.73(12)
O1 Ni1 N2 C9 0.1(3)
O2 Ni1 N2 C9 71.98(12)
N3 Ni1 N2 C9 -101.64(12)
N1 Ni1 N2 C9 -22.13(11)
O3 Ni2 N5 C26 -4.63(15)
O1 Ni2 N5 C26 -163.6(2)
O5 Ni2 N5 C26 -100.35(15)
N6 Ni2 N5 C26 87.24(15)
N4 Ni2 N5 C26 166.41(15)
O3 Ni2 N5 C22 170.64(12)
O1 Ni2 N5 C22 11.6(3)
O5 Ni2 N5 C22 74.92(12)
N6 Ni2 N5 C22 -97.49(12)
N4 Ni2 N5 C22 -18.31(12)
O1 Ni1 N1 C8 -139.08(10)
O2 Ni1 N1 C8 -48.37(10)
N2 Ni1 N1 C8 36.15(10)
N3 Ni1 N1 C8 133.90(10)
O1 Ni1 N1 C14 102.92(10)
O2 Ni1 N1 C14 -166.37(10)
N2 Ni1 N1 C14 -81.85(11)
N3 Ni1 N1 C14 15.90(10)
O1 Ni1 N1 C7 -19.48(11)
O2 Ni1 N1 C7 71.23(11)
N2 Ni1 N1 C7 155.75(12)
N3 Ni1 N1 C7 -106.50(11)
O3 Ni2 N4 C21 91.1(3)
O1 Ni2 N4 C21 -141.71(10)
O5 Ni2 N4 C21 -51.85(10)
N5 Ni2 N4 C21 32.78(10)
N6 Ni2 N4 C21 132.09(11)
O3 Ni2 N4 C27 -27.6(4)
O1 Ni2 N4 C27 99.59(11)
O5 Ni2 N4 C27 -170.56(11)
N5 Ni2 N4 C27 -85.93(11)
N6 Ni2 N4 C27 13.38(11)
O3 Ni2 N4 C20 -149.9(3)
O1 Ni2 N4 C20 -22.70(11)
O5 Ni2 N4 C20 67.15(11)
N5 Ni2 N4 C20 151.78(12)
N6 Ni2 N4 C20 -108.91(11)
C8 N1 C14 C15 -145.34(14)
C7 N1 C14 C15 91.34(16)
Ni1 N1 C14 C15 -31.43(16)
Ni2 O1 C1 C2 -132.46(13)
Ni1 O1 C1 C2 50.23(19)
Ni2 O1 C1 C6 47.8(2)
Ni1 O1 C1 C6 -129.48(14)
C5 C6 C1 O1 -179.29(15)
C20 C6 C1 O1 -0.7(2)
C5 C6 C1 C2 1.0(2)
C20 C6 C1 C2 179.56(15)
C9 N2 C13 C12 0.3(3)
Ni1 N2 C13 C12 177.05(13)
C14 N1 C8 C9 71.33(17)
C7 N1 C8 C9 -165.20(13)
Ni1 N1 C8 C9 -45.02(14)
C2 C3 C4 C5 0.3(3)
C2 C3 C4 Cl1 -179.09(13)
C9 C10 C11 C12 -0.5(3)
C13 N2 C9 C10 -0.3(3)
Ni1 N2 C9 C10 -177.53(13)
C13 N2 C9 C8 179.41(15)
Ni1 N2 C9 C8 2.19(18)
C11 C10 C9 N2 0.4(3)
C11 C10 C9 C8 -179.26(16)
N1 C8 C9 N2 30.0(2)
N1 C8 C9 C10 -150.27(16)
C8 N1 C7 C2 179.36(14)
C14 N1 C7 C2 -57.32(17)
Ni1 N1 C7 C2 63.56(15)
N3 C19 C18 C17 1.6(3)
C1 C6 C5 C4 0.3(3)
C20 C6 C5 C4 -178.20(16)
C3 C4 C5 C6 -1.0(3)
Cl1 C4 C5 C6 178.42(13)
C17 C16 C15 N3 1.9(3)
C17 C16 C15 C14 -174.65(16)
N1 C14 C15 N3 37.1(2)
N1 C14 C15 C16 -146.09(16)
C10 C11 C12 C13 0.5(3)
N2 C13 C12 C11 -0.4(3)
C19 C18 C17 C16 -0.6(3)
C15 C16 C17 C18 -1.1(3)
C4 C3 C2 C1 1.0(2)
C4 C3 C2 C7 -179.95(15)
O1 C1 C2 C3 178.62(15)
C6 C1 C2 C3 -1.7(2)
O1 C1 C2 C7 -0.4(2)
C6 C1 C2 C7 179.26(14)
N1 C7 C2 C3 119.24(17)
N1 C7 C2 C1 -61.70(19)
C32 N6 C28 C29 -1.8(2)
Ni2 N6 C28 C29 155.59(13)
C32 N6 C28 C27 175.76(14)
Ni2 N6 C28 C27 -26.86(17)
C30 C29 C28 N6 1.6(3)
C30 C29 C28 C27 -175.74(16)
C21 N4 C27 C28 -145.23(15)
C20 N4 C27 C28 91.53(17)
Ni2 N4 C27 C28 -30.25(16)
N6 C28 C27 N4 39.0(2)
C29 C28 C27 N4 -143.50(16)
C22 N5 C26 C25 -0.3(3)
Ni2 N5 C26 C25 174.76(14)
C28 C29 C30 C31 -0.1(3)
C21 N4 C20 C6 -178.99(14)
C27 N4 C20 C6 -55.55(18)
Ni2 N4 C20 C6 65.41(15)
C5 C6 C20 N4 116.74(17)
C1 C6 C20 N4 -61.8(2)
C27 N4 C21 C22 75.08(18)
C20 N4 C21 C22 -161.27(14)
Ni2 N4 C21 C22 -42.35(15)
C29 C30 C31 C32 -1.2(3)
C28 N6 C32 C31 0.5(2)
Ni2 N6 C32 C31 -154.20(13)
C30 C31 C32 N6 1.0(3)
C26 N5 C22 C23 -1.9(3)
Ni2 N5 C22 C23 -177.67(14)
C26 N5 C22 C21 174.58(15)
Ni2 N5 C22 C21 -1.17(19)
N4 C21 C22 N5 30.5(2)
N4 C21 C22 C23 -152.98(16)
C23 C24 C25 C26 -0.7(3)
N5 C26 C25 C24 1.6(3)
C25 C24 C23 C22 -1.4(3)
N5 C22 C23 C24 2.8(3)
C21 C22 C23 C24 -173.53(17)
Ni1 O2 C33 O3 10.7(3)
Ni1 O2 C33 C34 -169.16(11)
Ni2 O3 C33 O2 15.3(3)
Ni2 O3 C33 C34 -164.79(11)
Ni2 O5 C35 O4 4.2(3)
Ni2 O5 C35 C36 -176.41(12)
Ni1 O4 C35 O5 26.6(3)
Ni1 O4 C35 C36 -152.79(13)
C16 C15 N3 C19 -1.0(2)
C14 C15 N3 C19 175.78(15)
C16 C15 N3 Ni1 160.54(13)
C14 C15 N3 Ni1 -22.66(18)
C18 C19 N3 C15 -0.8(3)
C18 C19 N3 Ni1 -159.96(14)
O4 Ni1 N3 C15 176.35(12)
O1 Ni1 N3 C15 -86.83(12)
N2 Ni1 N3 C15 80.72(12)
N1 Ni1 N3 C15 3.39(11)
O4 Ni1 N3 C19 -23.51(14)
O1 Ni1 N3 C19 73.31(14)
N2 Ni1 N3 C19 -119.14(14)
N1 Ni1 N3 C19 163.53(15)
